data_7209041
loop_
_publ_author_name
'Bezzu, C. Grazia'
'Kariuki, Benson M.'
'Helliwell, Madeleine'
'Tuna, Floriana'
'Warren, John E.'
'Allan, David R.'
'McKeown, Neil B.'

_publ_section_title
;
 In-situ coordination chemistry within cobalt-containing phthalocyanine
 nanoporous crystals
;
_journal_issue 8
_journal_name_full CrystEngComm
_journal_page_first 1545
_journal_paper_doi 10.1039/c2ce26463c
_journal_volume 15
_journal_year 2013
_chemical_formula_sum 'C130.83 H155.08 Br0.88 Cl4.25 Co N8 O11.42'
_chemical_formula_weight 2302.16
_chemical_name_systematic
;
?
;
_space_group_IT_number 222
_symmetry_cell_setting cubic
_symmetry_space_group_name_Hall '-P 4a 2bc 3'
_symmetry_space_group_name_H-M 'P n -3 n :2'
_atom_sites_solution_hydrogens geom
_atom_sites_solution_primary direct
_atom_sites_solution_secondary difmap
_audit_creation_method SHELXL-97
_cell_angle_alpha 90.00
_cell_angle_beta 90.00
_cell_angle_gamma 90.00
_cell_formula_units_Z 12
_cell_length_a 37.2791(3)
_cell_length_b 37.2791(3)
_cell_length_c 37.2791(3)
_cell_measurement_reflns_used 24913
_cell_measurement_temperature 100(2)
_cell_measurement_theta_max 24.5156
_cell_measurement_theta_min 1.5883
_cell_volume 51807.9(7)
_computing_cell_refinement
;
?
;
_computing_data_collection
;
?
;
_computing_data_reduction
;
?
;
_computing_molecular_graphics 'Bruker SHELXTL'
_computing_publication_material 'Bruker SHELXTL'
_computing_structure_refinement 'SHELXL-97 (Sheldrick, 1997)'
_computing_structure_solution 'SHELXS-97 (Sheldrick, 1990)'
_diffrn_ambient_temperature 100(2)
_diffrn_detector_area_resol_mean 28.5714
_diffrn_measured_fraction_theta_full 0.996
_diffrn_measured_fraction_theta_max 0.996
_diffrn_measurement_device_type 'CCD area detector'
_diffrn_measurement_method dtprofit.ref
_diffrn_radiation_monochromator graphite
_diffrn_radiation_source synchrotron
_diffrn_radiation_type synchrotron
_diffrn_radiation_wavelength 0.68890
_diffrn_reflns_av_R_equivalents 0.0000
_diffrn_reflns_av_sigmaI/netI 0.0277
_diffrn_reflns_limit_h_max 25
_diffrn_reflns_limit_h_min 0
_diffrn_reflns_limit_k_max 31
_diffrn_reflns_limit_k_min 0
_diffrn_reflns_limit_l_max 44
_diffrn_reflns_limit_l_min 2
_diffrn_reflns_number 7625
_diffrn_reflns_theta_full 24.20
_diffrn_reflns_theta_max 24.20
_diffrn_reflns_theta_min 1.83
_exptl_absorpt_coefficient_mu 0.412
_exptl_absorpt_correction_T_max 0.9817
_exptl_absorpt_correction_T_min 0.9817
_exptl_absorpt_correction_type multi-scan
_exptl_absorpt_process_details
;
CrysAlisPro, Oxford Diffraction Ltd.,
Version 1.171.34.44 (release 25-10-2010 CrysAlis171 .NET)
(compiled Oct 25 2010,18:11:34)
Empirical absorption correction using spherical harmonics,
implemented in SCALE3 ABSPACK scaling algorithm.
;
_exptl_crystal_colour green
_exptl_crystal_density_diffrn 0.885
_exptl_crystal_density_method 'not measured'
_exptl_crystal_description block
_exptl_crystal_F_000 14609
_exptl_crystal_size_max 0.05
_exptl_crystal_size_mid 0.05
_exptl_crystal_size_min 0.05
_refine_diff_density_max 0.831
_refine_diff_density_min -0.358
_refine_diff_density_rms 0.073
_refine_ls_extinction_method none
_refine_ls_goodness_of_fit_ref 1.375
_refine_ls_hydrogen_treatment constr
_refine_ls_matrix_type full
_refine_ls_number_parameters 313
_refine_ls_number_reflns 7625
_refine_ls_number_restraints 305
_refine_ls_restrained_S_all 1.452
_refine_ls_R_factor_all 0.1228
_refine_ls_R_factor_gt 0.1025
_refine_ls_shift/su_max 0.000
_refine_ls_shift/su_mean 0.000
_refine_ls_structure_factor_coef Fsqd
_refine_ls_weighting_details 'calc w=1/[\s^2^(Fo^2^)+(0.2000P)^2^+0.0000P] where P=(Fo^2^+2Fc^2^)/3'
_refine_ls_weighting_scheme calc
_refine_ls_wR_factor_gt 0.3268
_refine_ls_wR_factor_ref 0.3473
_reflns_number_gt 5329
_reflns_number_total 7625
_reflns_threshold_expression >2sigma(I)
_cod_data_source_file c2ce26463c.txt
_cod_data_source_block PNC[cBr0.51-Co3+-vBr0.36]
_cod_original_sg_symbol_Hall -P4a2bc3
_cod_original_sg_symbol_H-M Pn-3n
_cod_database_code 7209041

loop_
_symmetry_equiv_pos_as_xyz
'x, y, z'
'-x+1/2, -y+1/2, z'
'-x+1/2, y, -z+1/2'
'x, -y+1/2, -z+1/2'
'z, x, y'
'z, -x+1/2, -y+1/2'
'-z+1/2, -x+1/2, y'
'-z+1/2, x, -y+1/2'
'y, z, x'
'-y+1/2, z, -x+1/2'
'y, -z+1/2, -x+1/2'
'-y+1/2, -z+1/2, x'
'y, x, -z+1/2'
'-y+1/2, -x+1/2, -z+1/2'
'y, -x+1/2, z'
'-y+1/2, x, z'
'x, z, -y+1/2'
'-x+1/2, z, y'
'-x+1/2, -z+1/2, -y+1/2'
'x, -z+1/2, y'
'z, y, -x+1/2'
'z, -y+1/2, x'
'-z+1/2, y, x'
'-z+1/2, -y+1/2, -x+1/2'
'-x, -y, -z'
'x-1/2, y-1/2, -z'
'x-1/2, -y, z-1/2'
'-x, y-1/2, z-1/2'
'-z, -x, -y'
'-z, x-1/2, y-1/2'
'z-1/2, x-1/2, -y'
'z-1/2, -x, y-1/2'
'-y, -z, -x'
'y-1/2, -z, x-1/2'
'-y, z-1/2, x-1/2'
'y-1/2, z-1/2, -x'
'-y, -x, z-1/2'
'y-1/2, x-1/2, z-1/2'
'-y, x-1/2, -z'
'y-1/2, -x, -z'
'-x, -z, y-1/2'
'x-1/2, -z, -y'
'x-1/2, z-1/2, y-1/2'
'-x, z-1/2, -y'
'-z, -y, x-1/2'
'-z, y-1/2, -x'
'z-1/2, -y, -x'
'z-1/2, y-1/2, x-1/2'

loop_
_atom_site_label
_atom_site_type_symbol
_atom_site_fract_x
_atom_site_fract_y
_atom_site_fract_z
_atom_site_U_iso_or_equiv
_atom_site_adp_type
_atom_site_occupancy
_atom_site_symmetry_multiplicity
_atom_site_calc_flag
_atom_site_refinement_flags
_atom_site_disorder_assembly
_atom_site_disorder_group
Co1 Co 0.7500 0.7500 0.08162(3) 0.0522(4) Uani 1 4 d SU . .
O1 O 0.88907(7) 0.59498(7) 0.11033(8) 0.0749(8) Uani 1 1 d U A .
O2 O 0.83144(7) 0.55939(6) 0.10994(9) 0.0791(9) Uani 1 1 d U . .
N1 N 0.77829(7) 0.70695(7) 0.08226(8) 0.0555(7) Uani 1 1 d U A .
N2 N 0.73155(7) 0.66176(7) 0.08485(8) 0.0607(8) Uani 1 1 d U A .
C1 C 0.82597(9) 0.66756(9) 0.08853(11) 0.0607(9) Uani 1 1 d U . .
C2 C 0.85917(10) 0.65147(10) 0.09556(11) 0.0650(10) Uani 1 1 d U A .
H2 H 0.8808 0.6650 0.0958 0.078 Uiso 1 1 calc R . .
C3 C 0.85901(9) 0.61529(10) 0.10209(11) 0.0669(10) Uani 1 1 d U . .
C4 C 0.82733(10) 0.59501(10) 0.10134(12) 0.0702(10) Uani 1 1 d U A .
C5 C 0.79460(10) 0.61076(9) 0.09411(12) 0.0697(10) Uani 1 1 d U . .
H5 H 0.7731 0.5971 0.0934 0.084 Uiso 1 1 calc R A .
C6 C 0.79459(9) 0.64764(9) 0.08781(11) 0.0637(9) Uani 1 1 d U A .
C7 C 0.76548(9) 0.67233(9) 0.08404(10) 0.0584(8) Uani 1 1 d U . .
C8 C 0.70449(9) 0.68500(9) 0.08443(10) 0.0569(8) Uani 1 1 d U . .
C9 C 0.92217(11) 0.61298(12) 0.11339(15) 0.0852(12) Uani 1 1 d U . .
C10 C 0.93115(12) 0.62783(12) 0.14666(16) 0.0929(13) Uani 1 1 d U A .
C11 C 0.96512(15) 0.64155(16) 0.1498(2) 0.128(2) Uani 1 1 d U . .
H11 H 0.9722 0.6510 0.1724 0.153 Uiso 1 1 calc R A .
C12 C 0.98781(17) 0.6424(2) 0.1240(3) 0.153(3) Uani 1 1 d U A .
H12 H 1.0106 0.6532 0.1276 0.184 Uiso 1 1 calc R . .
C13 C 0.97925(16) 0.6275(2) 0.0906(2) 0.151(3) Uani 1 1 d U . .
H13 H 0.9965 0.6277 0.0719 0.181 Uiso 1 1 calc R A .
C14 C 0.94492(14) 0.61205(17) 0.08453(17) 0.1113(16) Uani 1 1 d U A .
C15 C 0.90441(14) 0.62607(12) 0.17757(14) 0.0945(14) Uani 1 1 d U . .
H15 H 0.8802 0.6322 0.1677 0.113 Uiso 1 1 calc R A .
C16 C 0.90238(16) 0.58873(13) 0.19281(16) 0.0992(15) Uani 1 1 d U A .
H16A H 0.8956 0.5719 0.1738 0.149 Uiso 1 1 calc R . .
H16B H 0.8844 0.5881 0.2120 0.149 Uiso 1 1 calc R . .
H16C H 0.9258 0.5820 0.2025 0.149 Uiso 1 1 calc R . .
C17 C 0.9125(2) 0.65229(15) 0.2077(2) 0.144(3) Uani 1 1 d U A .
H17A H 0.9300 0.6416 0.2242 0.216 Uiso 1 1 calc R . .
H17B H 0.8903 0.6577 0.2207 0.216 Uiso 1 1 calc R . .
H17C H 0.9223 0.6745 0.1976 0.216 Uiso 1 1 calc R . .
C18 C 0.9346(2) 0.5949(2) 0.0501(2) 0.138(2) Uani 1 1 d U . .
H18 H 0.9083 0.5991 0.0470 0.165 Uiso 1 1 calc R A .
C19 C 0.9525(3) 0.6084(3) 0.0167(3) 0.209(5) Uani 1 1 d U A .
H19A H 0.9521 0.5897 -0.0017 0.314 Uiso 1 1 calc R . .
H19B H 0.9774 0.6148 0.0221 0.314 Uiso 1 1 calc R . .
H19C H 0.9397 0.6296 0.0079 0.314 Uiso 1 1 calc R . .
C20 C 0.9399(2) 0.5546(2) 0.0502(3) 0.176(4) Uani 1 1 d U A .
H20A H 0.9203 0.5432 0.0633 0.264 Uiso 1 1 calc R . .
H20B H 0.9628 0.5489 0.0618 0.264 Uiso 1 1 calc R . .
H20C H 0.9403 0.5458 0.0254 0.264 Uiso 1 1 calc R . .
C21A C 0.79921(13) 0.53876(15) 0.11259(16) 0.055(2) Uiso 0.497(9) 1 d PGU A 1
C22A C 0.78958(17) 0.51746(17) 0.08355(15) 0.083(3) Uiso 0.497(9) 1 d PGDU A 1
C23A C 0.75879(18) 0.49649(17) 0.08520(18) 0.091(3) Uiso 0.497(9) 1 d PGU A 1
H23A H 0.7522 0.4819 0.0654 0.109 Uiso 0.497(9) 1 calc PR A 1
C24A C 0.73763(14) 0.49684(17) 0.1159(2) 0.094(3) Uiso 0.497(9) 1 d PGU A 1
H24A H 0.7166 0.4825 0.1170 0.113 Uiso 0.497(9) 1 calc PR A 1
C25A C 0.74726(14) 0.51815(17) 0.14494(18) 0.081(3) Uiso 0.497(9) 1 d PGU A 1
H25A H 0.7328 0.5184 0.1659 0.097 Uiso 0.497(9) 1 calc PR A 1
C26A C 0.77805(14) 0.53911(15) 0.14329(15) 0.062(2) Uiso 0.497(9) 1 d PGDU A 1
C21B C 0.80326(14) 0.53983(17) 0.10319(19) 0.078(3) Uiso 0.503(9) 1 d PGU A 2
C22B C 0.79924(16) 0.52103(18) 0.07125(17) 0.079(2) Uiso 0.503(9) 1 d PGDU A 2
C23B C 0.76903(19) 0.49988(17) 0.06574(18) 0.096(3) Uiso 0.503(9) 1 d PGU A 2
H23B H 0.7663 0.4870 0.0439 0.116 Uiso 0.503(9) 1 calc PR A 2
C24B C 0.74284(16) 0.49753(18) 0.0922(2) 0.099(3) Uiso 0.503(9) 1 d PGU A 2
H24B H 0.7222 0.4831 0.0884 0.118 Uiso 0.503(9) 1 calc PR A 2
C25B C 0.74687(15) 0.51633(19) 0.1241(2) 0.092(3) Uiso 0.503(9) 1 d PGU A 2
H25B H 0.7290 0.5147 0.1422 0.110 Uiso 0.503(9) 1 calc PR A 2
C26B C 0.77708(16) 0.53748(17) 0.12963(17) 0.077(2) Uiso 0.503(9) 1 d PGDU A 2
C27A C 0.8123(3) 0.5186(3) 0.0496(2) 0.097(3) Uiso 0.497(9) 1 d PDU A 1
H27A H 0.8190 0.5446 0.0498 0.116 Uiso 0.497(9) 1 calc PR A 1
C28A C 0.8501(3) 0.5021(4) 0.0524(4) 0.128(5) Uiso 0.497(9) 1 d PDU A 1
H28D H 0.8591 0.4967 0.0283 0.191 Uiso 0.497(9) 1 calc PR A 1
H28E H 0.8489 0.4799 0.0664 0.191 Uiso 0.497(9) 1 calc PR A 1
H28F H 0.8663 0.5191 0.0642 0.191 Uiso 0.497(9) 1 calc PR A 1
C29A C 0.8004(6) 0.5154(7) 0.0108(4) 0.196(8) Uiso 0.497(9) 1 d PDU A 1
H29A H 0.7913 0.5386 0.0025 0.295 Uiso 0.497(9) 1 calc PR A 1
H29B H 0.7815 0.4973 0.0089 0.295 Uiso 0.497(9) 1 calc PR A 1
H29C H 0.8209 0.5082 -0.0041 0.295 Uiso 0.497(9) 1 calc PR A 1
C27B C 0.8279(3) 0.5258(3) 0.0432(2) 0.088(3) Uiso 0.503(9) 1 d PDU A 2
H27B H 0.8464 0.5422 0.0536 0.106 Uiso 0.503(9) 1 calc PR A 2
C28B C 0.8447(4) 0.4901(3) 0.0395(5) 0.133(5) Uiso 0.503(9) 1 d PDU A 2
H28A H 0.8696 0.4929 0.0315 0.200 Uiso 0.503(9) 1 calc PR A 2
H28B H 0.8314 0.4760 0.0218 0.200 Uiso 0.503(9) 1 calc PR A 2
H28C H 0.8443 0.4777 0.0627 0.200 Uiso 0.503(9) 1 calc PR A 2
C29B C 0.8129(7) 0.5440(7) 0.0110(5) 0.208(9) Uiso 0.503(9) 1 d PDU A 2
H29D H 0.8004 0.5659 0.0183 0.312 Uiso 0.503(9) 1 calc PR A 2
H29E H 0.7959 0.5279 -0.0010 0.312 Uiso 0.503(9) 1 calc PR A 2
H29F H 0.8324 0.5500 -0.0055 0.312 Uiso 0.503(9) 1 calc PR A 2
C30 C 0.78489(16) 0.56009(15) 0.16941(16) 0.137(3) Uani 1 1 d DU . .
H30 H 0.8015 0.5803 0.1635 0.165 Uiso 1 1 calc R A 1
C31 C 0.7961(2) 0.5379(2) 0.2017(2) 0.156(3) Uani 1 1 d U A .
H31A H 0.7769 0.5210 0.2078 0.235 Uiso 1 1 calc R . .
H31B H 0.8005 0.5538 0.2222 0.235 Uiso 1 1 calc R . .
H31C H 0.8180 0.5246 0.1960 0.235 Uiso 1 1 calc R . .
C32A C 0.7463(4) 0.5717(7) 0.1784(6) 0.111(8) Uiso 0.32(2) 1 d PDU A 1
H32A H 0.7300 0.5513 0.1749 0.166 Uiso 0.32(2) 1 calc PR A 1
H32B H 0.7392 0.5914 0.1625 0.166 Uiso 0.32(2) 1 calc PR A 1
H32C H 0.7451 0.5797 0.2034 0.166 Uiso 0.32(2) 1 calc PR A 1
C32B C 0.7631(3) 0.5922(3) 0.1820(3) 0.130(4) Uiso 0.68(2) 1 d PDU A 2
H32D H 0.7763 0.6049 0.2009 0.196 Uiso 0.68(2) 1 calc PR A 2
H32E H 0.7400 0.5839 0.1915 0.196 Uiso 0.68(2) 1 calc PR A 2
H32F H 0.7590 0.6085 0.1618 0.196 Uiso 0.68(2) 1 calc PR A 2
Br1 Br 0.7500 0.7500 0.14404(5) 0.0704(8) Uani 0.507(4) 4 d SPU . .
Br2 Br 0.7500 0.7500 0.02256(8) 0.0832(12) Uani 0.363(4) 4 d SPU . .
O1S O 0.7500 0.6826(5) 0.2500 0.178(6) Uiso 0.50 2 d SP . .
O2S O 0.7159(4) 0.5960(5) 0.0354(4) 0.120(5) Uiso 0.25 1 d P . .

loop_
_atom_site_aniso_label
_atom_site_aniso_U_11
_atom_site_aniso_U_22
_atom_site_aniso_U_33
_atom_site_aniso_U_23
_atom_site_aniso_U_13
_atom_site_aniso_U_12
Co1 0.0433(4) 0.0433(4) 0.0698(7) 0.000 0.000 0.000
O1 0.0512(14) 0.0663(15) 0.107(2) 0.0100(14) -0.0130(13) 0.0105(11)
O2 0.0563(15) 0.0510(14) 0.130(2) 0.0095(14) -0.0090(14) 0.0059(11)
N1 0.0451(15) 0.0485(15) 0.0730(18) -0.0008(13) -0.0034(12) -0.0019(11)
N2 0.0472(16) 0.0508(16) 0.084(2) 0.0045(14) -0.0018(13) 0.0012(12)
C1 0.0503(18) 0.0500(18) 0.082(2) -0.0028(16) -0.0057(16) 0.0020(14)
C2 0.0498(18) 0.058(2) 0.087(3) 0.0003(18) -0.0093(17) 0.0055(15)
C3 0.0510(19) 0.062(2) 0.088(3) 0.0020(18) -0.0094(18) 0.0079(15)
C4 0.060(2) 0.0493(19) 0.101(3) 0.0062(18) -0.0081(19) 0.0074(15)
C5 0.055(2) 0.0468(18) 0.108(3) 0.0025(18) -0.0099(19) 0.0009(15)
C6 0.0516(19) 0.0513(19) 0.088(3) -0.0045(17) -0.0104(17) 0.0029(14)
C7 0.0493(18) 0.0499(18) 0.076(2) -0.0020(15) -0.0104(16) -0.0001(14)
C8 0.0490(18) 0.0483(18) 0.074(2) 0.0028(15) 0.0001(16) -0.0026(14)
C9 0.051(2) 0.080(3) 0.124(3) 0.031(2) -0.011(2) 0.0052(18)
C10 0.073(3) 0.075(3) 0.131(3) 0.033(2) -0.037(2) -0.008(2)
C11 0.072(3) 0.112(4) 0.198(6) 0.065(4) -0.057(3) -0.026(3)
C12 0.064(3) 0.160(6) 0.236(8) 0.109(6) -0.051(4) -0.019(3)
C13 0.063(3) 0.187(7) 0.204(6) 0.114(5) 0.015(4) 0.018(3)
C14 0.070(3) 0.137(4) 0.127(4) 0.054(3) 0.009(3) 0.024(3)
C15 0.104(3) 0.074(3) 0.105(3) 0.011(2) -0.028(3) -0.003(3)
C16 0.113(4) 0.076(3) 0.108(4) 0.013(3) -0.006(3) 0.001(3)
C17 0.202(7) 0.081(3) 0.149(5) -0.005(3) -0.076(5) -0.001(4)
C18 0.144(5) 0.148(5) 0.121(4) 0.045(4) 0.034(4) 0.051(4)
C19 0.226(11) 0.249(11) 0.154(6) 0.051(7) 0.053(7) -0.001(8)
C20 0.198(9) 0.128(5) 0.202(9) 0.014(5) -0.048(6) 0.057(6)
C30 0.126(5) 0.113(4) 0.174(6) 0.058(4) 0.057(4) 0.056(4)
C31 0.130(5) 0.136(6) 0.203(8) 0.050(5) 0.005(5) 0.040(4)
Br1 0.0665(8) 0.0665(8) 0.0783(12) 0.000 0.000 0.000
Br2 0.0737(13) 0.0737(13) 0.102(2) 0.000 0.000 0.000

loop_
_atom_type_symbol
_atom_type_description
_atom_type_scat_dispersion_real
_atom_type_scat_dispersion_imag
_atom_type_scat_source
C C 0.0033 0.0016 'International Tables Vol C Tables 4.2.6.8 and 6.1.1.4'
H H 0.0000 0.0000 'International Tables Vol C Tables 4.2.6.8 and 6.1.1.4'
N N 0.0061 0.0033 'International Tables Vol C Tables 4.2.6.8 and 6.1.1.4'
O O 0.0106 0.0060 'International Tables Vol C Tables 4.2.6.8 and 6.1.1.4'
Co Co 0.3494 0.9721 'International Tables Vol C Tables 4.2.6.8 and 6.1.1.4'
Br Br -0.2901 2.4595 'International Tables Vol C Tables 4.2.6.8 and 6.1.1.4'
Cl Cl 0.1484 0.1585 'International Tables Vol C Tables 4.2.6.8 and 6.1.1.4'

loop_
_geom_angle_atom_site_label_1
_geom_angle_atom_site_label_2
_geom_angle_atom_site_label_3
_geom_angle
_geom_angle_site_symmetry_1
_geom_angle_site_symmetry_3
N1 Co1 N1 178.58(19) 16_655 15_565
N1 Co1 N1 89.991(3) 16_655 2_665
N1 Co1 N1 89.991(3) 15_565 2_665
N1 Co1 N1 89.991(3) 16_655 .
N1 Co1 N1 89.991(3) 15_565 .
N1 Co1 N1 178.58(19) 2_665 .
N1 Co1 Br2 90.71(9) 16_655 .
N1 Co1 Br2 90.71(9) 15_565 .
N1 Co1 Br2 90.71(9) 2_665 .
N1 Co1 Br2 90.71(9) . .
N1 Co1 Br1 89.29(9) 16_655 .
N1 Co1 Br1 89.29(9) 15_565 .
N1 Co1 Br1 89.29(9) 2_665 .
N1 Co1 Br1 89.29(9) . .
Br2 Co1 Br1 180.0 . .
C3 O1 C9 117.8(3) . .
C21B O2 C4 113.9(4) . .
C21B O2 C21A 15.2(4) . .
C4 O2 C21A 116.2(3) . .
C8 N1 C7 106.2(3) 16_655 .
C8 N1 Co1 127.1(2) 16_655 .
C7 N1 Co1 126.4(2) . .
C7 N2 C8 122.0(3) . .
C6 C1 C2 121.4(3) . .
C6 C1 C8 105.6(3) . 16_655
C2 C1 C8 132.7(3) . 16_655
C3 C2 C1 116.8(3) . .
C3 C2 H2 121.6 . .
C1 C2 H2 121.6 . .
C2 C3 O1 125.0(3) . .
C2 C3 C4 122.0(3) . .
O1 C3 C4 113.0(3) . .
O2 C4 C5 123.7(3) . .
O2 C4 C3 115.0(3) . .
C5 C4 C3 121.2(3) . .
C4 C5 C6 116.9(3) . .
C4 C5 H5 121.6 . .
C6 C5 H5 121.6 . .
C1 C6 C5 121.6(3) . .
C1 C6 C7 107.3(3) . .
C5 C6 C7 130.6(3) . .
N2 C7 N1 127.6(3) . .
N2 C7 C6 122.1(3) . .
N1 C7 C6 110.2(3) . .
N2 C8 N1 126.8(3) . 15_565
N2 C8 C1 122.5(3) . 15_565
N1 C8 C1 110.6(3) 15_565 15_565
C14 C9 C10 123.9(5) . .
C14 C9 O1 117.8(5) . .
C10 C9 O1 118.0(4) . .
C11 C10 C9 116.4(6) . .
C11 C10 C15 123.7(6) . .
C9 C10 C15 119.8(4) . .
C12 C11 C10 123.7(8) . .
C12 C11 H11 118.1 . .
C10 C11 H11 118.1 . .
C11 C12 C13 120.5(7) . .
C11 C12 H12 119.8 . .
C13 C12 H12 119.8 . .
C12 C13 C14 120.5(7) . .
C12 C13 H13 119.8 . .
C14 C13 H13 119.8 . .
C9 C14 C13 115.0(7) . .
C9 C14 C18 121.9(6) . .
C13 C14 C18 123.1(6) . .
C16 C15 C17 109.0(5) . .
C16 C15 C10 111.0(4) . .
C17 C15 C10 113.7(5) . .
C16 C15 H15 107.6 . .
C17 C15 H15 107.6 . .
C10 C15 H15 107.6 . .
C15 C16 H16A 109.5 . .
C15 C16 H16B 109.5 . .
H16A C16 H16B 109.5 . .
C15 C16 H16C 109.5 . .
H16A C16 H16C 109.5 . .
H16B C16 H16C 109.5 . .
C15 C17 H17A 109.5 . .
C15 C17 H17B 109.5 . .
H17A C17 H17B 109.5 . .
C15 C17 H17C 109.5 . .
H17A C17 H17C 109.5 . .
H17B C17 H17C 109.5 . .
C14 C18 C19 117.1(8) . .
C14 C18 C20 113.1(6) . .
C19 C18 C20 106.0(8) . .
C14 C18 H18 106.7 . .
C19 C18 H18 106.7 . .
C20 C18 H18 106.7 . .
C18 C19 H19A 109.5 . .
C18 C19 H19B 109.5 . .
H19A C19 H19B 109.5 . .
C18 C19 H19C 109.5 . .
H19A C19 H19C 109.5 . .
H19B C19 H19C 109.5 . .
C18 C20 H20A 109.5 . .
C18 C20 H20B 109.5 . .
H20A C20 H20B 109.5 . .
C18 C20 H20C 109.5 . .
H20A C20 H20C 109.5 . .
H20B C20 H20C 109.5 . .
C22A C21A C26A 120.0 . .
C22A C21A O2 118.1(4) . .
C26A C21A O2 121.9(4) . .
C23A C22A C21A 120.0 . .
C23A C22A C27A 120.8(5) . .
C21A C22A C27A 119.1(6) . .
C22A C23A C24A 120.0 . .
C22A C23A H23A 120.0 . .
C24A C23A H23A 120.0 . .
C25A C24A C23A 120.0 . .
C25A C24A H24A 120.0 . .
C23A C24A H24A 120.0 . .
C24A C25A C26A 120.0 . .
C24A C25A H25A 120.0 . .
C26A C25A H25A 120.0 . .
C30 C26A C25A 118.4(5) . .
C30 C26A C21A 121.4(5) . .
C25A C26A C21A 120.0 . .
O2 C21B C22B 122.3(4) . .
O2 C21B C26B 117.7(4) . .
C22B C21B C26B 120.0 . .
C23B C22B C21B 120.0 . .
C23B C22B C27B 122.6(5) . .
C21B C22B C27B 117.3(5) . .
C22B C23B C24B 120.0 . .
C22B C23B H23B 120.0 . .
C24B C23B H23B 120.0 . .
C25B C24B C23B 120.0 . .
C25B C24B H24B 120.0 . .
C23B C24B H24B 120.0 . .
C26B C25B C24B 120.0 . .
C26B C25B H25B 120.0 . .
C24B C25B H25B 120.0 . .
C25B C26B C21B 120.0 . .
C25B C26B C30 122.6(4) . .
C21B C26B C30 117.3(4) . .
C29A C27A C22A 128.8(11) . .
C29A C27A C28A 107.4(12) . .
C22A C27A C28A 116.1(9) . .
C29A C27A H27A 99.2 . .
C22A C27A H27A 99.2 . .
C28A C27A H27A 99.2 . .
C27A C28A H28D 109.5 . .
C27A C28A H28E 109.5 . .
H28D C28A H28E 109.5 . .
C27A C28A H28F 109.5 . .
H28D C28A H28F 109.5 . .
H28E C28A H28F 109.5 . .
C27A C29A H29A 109.5 . .
C27A C29A H29B 109.5 . .
H29A C29A H29B 109.5 . .
C27A C29A H29C 109.5 . .
H29A C29A H29C 109.5 . .
H29B C29A H29C 109.5 . .
C28B C27B C29B 119.6(13) . .
C28B C27B C22B 105.1(9) . .
C29B C27B C22B 110.3(12) . .
C28B C27B H27B 107.1 . .
C29B C27B H27B 107.1 . .
C22B C27B H27B 107.1 . .
C27B C28B H28A 109.5 . .
C27B C28B H28B 109.5 . .
H28A C28B H28B 109.5 . .
C27B C28B H28C 109.5 . .
H28A C28B H28C 109.5 . .
H28B C28B H28C 109.5 . .
C27B C29B H29D 109.5 . .
C27B C29B H29E 109.5 . .
H29D C29B H29E 109.5 . .
C27B C29B H29F 109.5 . .
H29D C29B H29F 109.5 . .
H29E C29B H29F 109.5 . .
C26A C30 C31 109.0(6) . .
C26A C30 C32B 127.8(7) . .
C31 C30 C32B 109.3(6) . .
C26A C30 C32A 98.7(11) . .
C31 C30 C32A 103.8(9) . .
C32B C30 C32A 38.1(8) . .
C26A C30 C26B 9.2(4) . .
C31 C30 C26B 117.4(6) . .
C32B C30 C26B 124.0(6) . .
C32A C30 C26B 99.5(10) . .
C26A C30 H30 114.6 . .
C31 C30 H30 114.6 . .
C32B C30 H30 78.9 . .
C32A C30 H30 114.6 . .
C26B C30 H30 106.3 . .
C30 C31 H31A 109.5 . .
C30 C31 H31B 109.5 . .
H31A C31 H31B 109.5 . .
C30 C31 H31C 109.5 . .
H31A C31 H31C 109.5 . .
H31B C31 H31C 109.5 . .
C30 C32A H32A 109.5 . .
C30 C32A H32B 109.5 . .
H32A C32A H32B 109.5 . .
C30 C32A H32C 109.5 . .
H32A C32A H32C 109.5 . .
H32B C32A H32C 109.5 . .
C30 C32B H32D 109.5 . .
C30 C32B H32E 109.5 . .
H32D C32B H32E 109.5 . .
C30 C32B H32F 109.5 . .
H32D C32B H32F 109.5 . .
H32E C32B H32F 109.5 . .

loop_
_geom_bond_atom_site_label_1
_geom_bond_atom_site_label_2
_geom_bond_distance
_geom_bond_site_symmetry_2
Co1 N1 1.920(3) 16_655
Co1 N1 1.920(3) 15_565
Co1 N1 1.920(3) 2_665
Co1 N1 1.920(3) .
Co1 Br2 2.201(3) .
Co1 Br1 2.327(2) .
O1 C3 1.387(4) .
O1 C9 1.409(5) .
O2 C21B 1.303(5) .
O2 C4 1.374(4) .
O2 C21A 1.430(5) .
N1 C8 1.374(4) 16_655
N1 C7 1.378(4) .
N2 C7 1.325(5) .
N2 C8 1.330(4) .
C1 C6 1.386(5) .
C1 C2 1.400(5) .
C1 C8 1.444(5) 16_655
C2 C3 1.371(5) .
C2 H2 0.9500 .
C3 C4 1.403(5) .
C4 C5 1.381(5) .
C5 C6 1.395(5) .
C5 H5 0.9500 .
C6 C7 1.430(5) .
C8 N1 1.374(4) 15_565
C8 C1 1.444(5) 15_565
C9 C14 1.371(7) .
C9 C10 1.399(7) .
C10 C11 1.371(6) .
C10 C15 1.525(7) .
C11 C12 1.280(11) .
C11 H11 0.9500 .
C12 C13 1.401(12) .
C12 H12 0.9500 .
C13 C14 1.421(10) .
C13 H13 0.9500 .
C14 C18 1.485(10) .
C15 C16 1.505(7) .
C15 C17 1.519(8) .
C15 H15 1.0000 .
C16 H16A 0.9800 .
C16 H16B 0.9800 .
C16 H16C 0.9800 .
C17 H17A 0.9800 .
C17 H17B 0.9800 .
C17 H17C 0.9800 .
C18 C19 1.500(10) .
C18 C20 1.513(10) .
C18 H18 1.0000 .
C19 H19A 0.9800 .
C19 H19B 0.9800 .
C19 H19C 0.9800 .
C20 H20A 0.9800 .
C20 H20B 0.9800 .
C20 H20C 0.9800 .
C21A C22A 1.3900 .
C21A C26A 1.3900 .
C22A C23A 1.3900 .
C22A C27A 1.524(8) .
C23A C24A 1.3900 .
C23A H23A 0.9500 .
C24A C25A 1.3900 .
C24A H24A 0.9500 .
C25A C26A 1.3900 .
C25A H25A 0.9500 .
C26A C30 1.275(6) .
C21B C22B 1.3900 .
C21B C26B 1.3900 .
C22B C23B 1.3900 .
C22B C27B 1.505(8) .
C23B C24B 1.3900 .
C23B H23B 0.9500 .
C24B C25B 1.3900 .
C24B H24B 0.9500 .
C25B C26B 1.3900 .
C25B H25B 0.9500 .
C26B C30 1.730(7) .
C27A C29A 1.517(10) .
C27A C28A 1.541(9) .
C27A H27A 1.0000 .
C28A H28D 0.9800 .
C28A H28E 0.9800 .
C28A H28F 0.9800 .
C29A H29A 0.9800 .
C29A H29B 0.9800 .
C29A H29C 0.9800 .
C27B C28B 1.477(9) .
C27B C29B 1.489(10) .
C27B H27B 1.0000 .
C28B H28A 0.9800 .
C28B H28B 0.9800 .
C28B H28C 0.9800 .
C29B H29D 0.9800 .
C29B H29E 0.9800 .
C29B H29F 0.9800 .
C30 C31 1.520(9) .
C30 C32B 1.521(8) .
C30 C32A 1.539(9) .
C30 H30 1.0000 .
C31 H31A 0.9800 .
C31 H31B 0.9800 .
C31 H31C 0.9800 .
C32A H32A 0.9800 .
C32A H32B 0.9800 .
C32A H32C 0.9800 .
C32B H32D 0.9800 .
C32B H32E 0.9800 .
C32B H32F 0.9800 .

loop_
_geom_torsion_atom_site_label_1
_geom_torsion_atom_site_label_2
_geom_torsion_atom_site_label_3
_geom_torsion_atom_site_label_4
_geom_torsion
_geom_torsion_site_symmetry_1
_geom_torsion_site_symmetry_4
N1 Co1 N1 C8 3.0(4) 16_655 16_655
N1 Co1 N1 C8 -175.6(2) 15_565 16_655
N1 Co1 N1 C8 -86.3(3) 2_665 16_655
Br2 Co1 N1 C8 93.7(3) . 16_655
Br1 Co1 N1 C8 -86.3(3) . 16_655
N1 Co1 N1 C7 176.4(2) 16_655 .
N1 Co1 N1 C7 -2.2(4) 15_565 .
N1 Co1 N1 C7 87.1(3) 2_665 .
Br2 Co1 N1 C7 -92.9(3) . .
Br1 Co1 N1 C7 87.1(3) . .
C6 C1 C2 C3 -0.7(6) . .
C8 C1 C2 C3 172.2(4) 16_655 .
C1 C2 C3 O1 -178.5(4) . .
C1 C2 C3 C4 0.8(6) . .
C9 O1 C3 C2 2.2(6) . .
C9 O1 C3 C4 -177.2(4) . .
C21B O2 C4 C5 14.2(7) . .
C21A O2 C4 C5 -2.5(6) . .
C21B O2 C4 C3 -168.8(5) . .
C21A O2 C4 C3 174.5(4) . .
C2 C3 C4 O2 -177.4(4) . .
O1 C3 C4 O2 2.0(5) . .
C2 C3 C4 C5 -0.3(7) . .
O1 C3 C4 C5 179.1(4) . .
O2 C4 C5 C6 176.4(4) . .
C3 C4 C5 C6 -0.3(6) . .
C2 C1 C6 C5 0.1(6) . .
C8 C1 C6 C5 -174.5(4) 16_655 .
C2 C1 C6 C7 173.6(4) . .
C8 C1 C6 C7 -1.0(4) 16_655 .
C4 C5 C6 C1 0.4(6) . .
C4 C5 C6 C7 -171.3(4) . .
C8 N2 C7 N1 -0.9(6) . .
C8 N2 C7 C6 174.1(4) . .
C8 N1 C7 N2 176.1(3) 16_655 .
Co1 N1 C7 N2 1.6(5) . .
C8 N1 C7 C6 0.7(4) 16_655 .
Co1 N1 C7 C6 -173.8(3) . .
C1 C6 C7 N2 -175.5(3) . .
C5 C6 C7 N2 -2.8(7) . .
C1 C6 C7 N1 0.3(5) . .
C5 C6 C7 N1 173.0(4) . .
C7 N2 C8 N1 1.8(6) . 15_565
C7 N2 C8 C1 -174.3(3) . 15_565
C3 O1 C9 C14 -99.0(5) . .
C3 O1 C9 C10 86.7(5) . .
C14 C9 C10 C11 -1.0(7) . .
O1 C9 C10 C11 172.9(4) . .
C14 C9 C10 C15 -177.4(4) . .
O1 C9 C10 C15 -3.5(6) . .
C9 C10 C11 C12 2.3(8) . .
C15 C10 C11 C12 178.6(6) . .
C10 C11 C12 C13 -2.6(10) . .
C11 C12 C13 C14 1.6(10) . .
C10 C9 C14 C13 0.1(7) . .
O1 C9 C14 C13 -173.8(4) . .
C10 C9 C14 C18 177.9(5) . .
O1 C9 C14 C18 4.0(7) . .
C12 C13 C14 C9 -0.3(8) . .
C12 C13 C14 C18 -178.1(6) . .
C11 C10 C15 C16 -101.9(5) . .
C9 C10 C15 C16 74.2(5) . .
C11 C10 C15 C17 21.4(7) . .
C9 C10 C15 C17 -162.5(4) . .
C9 C14 C18 C19 153.7(7) . .
C13 C14 C18 C19 -28.7(9) . .
C9 C14 C18 C20 -82.5(8) . .
C13 C14 C18 C20 95.1(8) . .
C21B O2 C21A C22A 14.8(18) . .
C4 O2 C21A C22A 99.7(4) . .
C21B O2 C21A C26A -166(2) . .
C4 O2 C21A C26A -81.4(5) . .
C26A C21A C22A C23A 0.0 . .
O2 C21A C22A C23A 178.9(5) . .
C26A C21A C22A C27A 177.5(7) . .
O2 C21A C22A C27A -3.6(7) . .
C21A C22A C23A C24A 0.0 . .
C27A C22A C23A C24A -177.5(7) . .
C22A C23A C24A C25A 0.0 . .
C23A C24A C25A C26A 0.0 . .
C24A C25A C26A C30 175.5(6) . .
C24A C25A C26A C21A 0.0 . .
C22A C21A C26A C30 -175.4(7) . .
O2 C21A C26A C30 5.7(6) . .
C22A C21A C26A C25A 0.0 . .
O2 C21A C26A C25A -178.9(5) . .
C4 O2 C21B C22B 94.3(5) . .
C21A O2 C21B C22B -164(2) . .
C4 O2 C21B C26B -87.1(5) . .
C21A O2 C21B C26B 15.0(17) . .
O2 C21B C22B C23B 178.5(7) . .
C26B C21B C22B C23B 0.0 . .
O2 C21B C22B C27B -3.6(7) . .
C26B C21B C22B C27B 177.9(7) . .
C21B C22B C23B C24B 0.0 . .
C27B C22B C23B C24B -177.7(7) . .
C22B C23B C24B C25B 0.0 . .
C23B C24B C25B C26B 0.0 . .
C24B C25B C26B C21B 0.0 . .
C24B C25B C26B C30 -177.1(6) . .
O2 C21B C26B C25B -178.6(7) . .
C22B C21B C26B C25B 0.0 . .
O2 C21B C26B C30 -1.3(6) . .
C22B C21B C26B C30 177.3(5) . .
C23A C22A C27A C29A 32.4(17) . .
C21A C22A C27A C29A -145.1(14) . .
C23A C22A C27A C28A -112.9(11) . .
C21A C22A C27A C28A 69.5(12) . .
C23B C22B C27B C28B -66.7(11) . .
C21B C22B C27B C28B 115.5(10) . .
C23B C22B C27B C29B 63.5(14) . .
C21B C22B C27B C29B -114.3(13) . .
C25A C26A C30 C31 71.1(6) . .
C21A C26A C30 C31 -113.5(6) . .
C25A C26A C30 C32B -64.1(10) . .
C21A C26A C30 C32B 111.4(9) . .
C25A C26A C30 C32A -36.8(10) . .
C21A C26A C30 C32A 138.6(9) . .
C25A C26A C30 C26B -133(3) . .
C21A C26A C30 C26B 43(2) . .
C25B C26B C30 C26A 48(2) . .
C21B C26B C30 C26A -130(3) . .
C25B C26B C30 C31 73.1(7) . .
C21B C26B C30 C31 -104.1(6) . .
C25B C26B C30 C32B -69.8(9) . .
C21B C26B C30 C32B 113.0(8) . .
C25B C26B C30 C32A -37.9(10) . .
C21B C26B C30 C32A 144.9(10) . .
